data_4026551
loop_
_publ_author_name
'Kaleb I. Jentzsch'
'Taewoo Min'
'Jennifer I. Etcheson'
'James C. Fettinger'
'Annaliese K. Franz'

_publ_section_title
;
 Silyl Fluoride Electrophiles for the Enantioselective Synthesis of
 Silylated Pyrrolidine Catalysts
;
_journal_name_full 'Journal of Organic Chemistry'
_journal_page_first 7065
_journal_page_last 7075
_journal_paper_doi 10.1021/jo200991q
_journal_volume 76
_journal_year 2011
_chemical_absolute_configuration ad
_chemical_formula_moiety 'C20 H28 N Si, Br'
_chemical_formula_sum 'C20 H28 Br N Si'
_chemical_formula_weight 390.43
_chemical_name_systematic
;
?
;
_space_group_IT_number 19
_symmetry_cell_setting orthorhombic
_symmetry_space_group_name_Hall 'P 2ac 2ab'
_symmetry_space_group_name_H-M 'P 21 21 21'
_atom_sites_solution_hydrogens geom
_atom_sites_solution_primary direct
_atom_sites_solution_secondary difmap
_audit_creation_method SHELXL-97
_cell_angle_alpha 90.00
_cell_angle_beta 90.00
_cell_angle_gamma 90.00
_cell_formula_units_Z 4
_cell_length_a 8.2568(3)
_cell_length_b 12.9481(5)
_cell_length_c 18.6506(7)
_cell_measurement_reflns_used 6856
_cell_measurement_temperature 90(2)
_cell_measurement_theta_max 27.50
_cell_measurement_theta_min 2.69
_cell_volume 1993.93(13)
_computing_cell_refinement 'SAINT (7.60A) (Bruker, 2008)'
_computing_data_collection 'SMART (Version 5.054) (Bruker, 2002)'
_computing_data_reduction 'SAINT (7.60A) (Bruker, 2008)'
_computing_molecular_graphics 'SHELXTL 5.1, XP (Sheldrick, 1994)'
_computing_publication_material SHELXL97
_computing_structure_refinement 'SHELXL-97 (Sheldrick, 2008)'
_computing_structure_solution 'SHELXS-97 (Sheldrick, 2008)'
_diffrn_ambient_temperature 90(2)
_diffrn_measured_fraction_theta_full 1.000
_diffrn_measured_fraction_theta_max 1.000
_diffrn_measurement_device_type 'Bruker SMART1000 CCD'
_diffrn_measurement_method '\f and \w scans'
_diffrn_radiation_monochromator graphite
_diffrn_radiation_source 'fine-focus sealed tube'
_diffrn_radiation_type MoK\a
_diffrn_radiation_wavelength 0.71073
_diffrn_reflns_av_R_equivalents 0.0291
_diffrn_reflns_av_sigmaI/netI 0.0194
_diffrn_reflns_limit_h_max 10
_diffrn_reflns_limit_h_min -10
_diffrn_reflns_limit_k_max 16
_diffrn_reflns_limit_k_min -16
_diffrn_reflns_limit_l_max 24
_diffrn_reflns_limit_l_min -24
_diffrn_reflns_number 25482
_diffrn_reflns_theta_full 27.50
_diffrn_reflns_theta_max 27.50
_diffrn_reflns_theta_min 1.91
_exptl_absorpt_coefficient_mu 2.122
_exptl_absorpt_correction_T_max 0.8336
_exptl_absorpt_correction_T_min 0.5163
_exptl_absorpt_correction_type numerical
_exptl_absorpt_process_details 'SADABS 2008/2 (Sheldrick, 2008)'
_exptl_crystal_colour Colorless
_exptl_crystal_density_diffrn 1.301
_exptl_crystal_description Rod
_exptl_crystal_F_000 816
_exptl_crystal_size_max 0.36
_exptl_crystal_size_mid 0.10
_exptl_crystal_size_min 0.09
_refine_diff_density_max 0.449
_refine_diff_density_min -0.315
_refine_diff_density_rms 0.047
_refine_ls_abs_structure_details 'Flack H D (1983), Acta Cryst. A39, 876-881'
_refine_ls_abs_structure_Flack -0.008(6)
_refine_ls_extinction_method none
_refine_ls_goodness_of_fit_ref 1.052
_refine_ls_hydrogen_treatment refall
_refine_ls_matrix_type full
_refine_ls_number_parameters 320
_refine_ls_number_reflns 4595
_refine_ls_number_restraints 0
_refine_ls_restrained_S_all 1.052
_refine_ls_R_factor_all 0.0254
_refine_ls_R_factor_gt 0.0213
_refine_ls_shift/su_max 0.002
_refine_ls_shift/su_mean 0.000
_refine_ls_structure_factor_coef Fsqd
_refine_ls_weighting_details 'calc w=1/[\s^2^(Fo^2^)+(0.0258P)^2^+0.6683P] where P=(Fo^2^+2Fc^2^)/3'
_refine_ls_weighting_scheme calc
_refine_ls_wR_factor_gt 0.0512
_refine_ls_wR_factor_ref 0.0530
_reflns_number_gt 4313
_reflns_number_total 4595
_reflns_threshold_expression >2sigma(I)
_cod_data_source_file jo200991q_si_001_2.cif
_cod_data_source_block jf1966f
_cod_database_code 4026551

loop_
_symmetry_equiv_pos_as_xyz
'x, y, z'
'-x+1/2, -y, z+1/2'
'-x, y+1/2, -z+1/2'
'x+1/2, -y+1/2, -z'

loop_
_atom_site_label
_atom_site_type_symbol
_atom_site_fract_x
_atom_site_fract_y
_atom_site_fract_z
_atom_site_U_iso_or_equiv
_atom_site_adp_type
_atom_site_occupancy
_atom_site_symmetry_multiplicity
_atom_site_calc_flag
Br1 Br 0.75427(2) 0.758869(13) 0.090444(8) 0.02405(5) Uani 1 1 d
Si1 Si 0.28124(5) 0.53602(3) 0.14560(2) 0.01315(9) Uani 1 1 d
C1 C 0.2279(2) 0.67293(12) 0.11472(8) 0.0154(3) Uani 1 1 d
H1 H 0.136(3) 0.6719(15) 0.0824(10) 0.011(5) Uiso 1 1 d
N1 N 0.35789(18) 0.73307(12) 0.07538(9) 0.0174(3) Uani 1 1 d
H1A H 0.346(3) 0.7282(17) 0.0330(13) 0.021(6) Uiso 1 1 d
H1B H 0.458(3) 0.7100(16) 0.0836(11) 0.020(5) Uiso 1 1 d
C2 C 0.1779(2) 0.74739(15) 0.17490(10) 0.0224(4) Uani 1 1 d
H2A H 0.072(3) 0.7341(19) 0.1915(13) 0.041(7) Uiso 1 1 d
H2B H 0.254(3) 0.7427(17) 0.2127(13) 0.038(6) Uiso 1 1 d
C3 C 0.1871(3) 0.85224(16) 0.13965(13) 0.0292(4) Uani 1 1 d
H3A H 0.208(4) 0.907(2) 0.1710(16) 0.065(9) Uiso 1 1 d
H3B H 0.082(3) 0.862(2) 0.1054(16) 0.049(8) Uiso 1 1 d
C4 C 0.3386(3) 0.84619(15) 0.09387(14) 0.0291(4) Uani 1 1 d
H4A H 0.429(3) 0.868(2) 0.1192(15) 0.044(8) Uiso 1 1 d
H4B H 0.338(4) 0.881(2) 0.0513(17) 0.060(9) Uiso 1 1 d
C5 C 0.3848(2) 0.54971(13) 0.23465(9) 0.0155(3) Uani 1 1 d
C6 C 0.3132(2) 0.52795(15) 0.30104(10) 0.0187(4) Uani 1 1 d
H6 H 0.207(2) 0.4979(15) 0.3017(10) 0.010(5) Uiso 1 1 d
C7 C 0.3935(2) 0.54913(15) 0.36497(10) 0.0224(4) Uani 1 1 d
H7 H 0.345(3) 0.5357(17) 0.4078(12) 0.027(6) Uiso 1 1 d
C8 C 0.5461(2) 0.59301(15) 0.36397(10) 0.0228(4) Uani 1 1 d
H8 H 0.599(3) 0.6062(16) 0.4068(12) 0.024(5) Uiso 1 1 d
C9 C 0.6206(2) 0.61395(14) 0.29904(11) 0.0216(4) Uani 1 1 d
H9 H 0.720(3) 0.6404(16) 0.2989(12) 0.029(6) Uiso 1 1 d
C10 C 0.5404(2) 0.59269(14) 0.23506(10) 0.0180(4) Uani 1 1 d
H10 H 0.595(3) 0.6096(17) 0.1909(12) 0.022(5) Uiso 1 1 d
C11 C 0.4245(2) 0.46952(13) 0.08279(10) 0.0168(3) Uani 1 1 d
C12 C 0.4293(2) 0.48878(15) 0.00865(10) 0.0214(4) Uani 1 1 d
H12 H 0.369(3) 0.5459(18) -0.0115(11) 0.025(6) Uiso 1 1 d
C13 C 0.5202(3) 0.42595(16) -0.03707(11) 0.0270(4) Uani 1 1 d
H13 H 0.516(4) 0.440(2) -0.0875(16) 0.057(8) Uiso 1 1 d
C14 C 0.6071(3) 0.34336(16) -0.00976(12) 0.0296(5) Uani 1 1 d
H14 H 0.669(3) 0.3069(18) -0.0401(13) 0.030(6) Uiso 1 1 d
C15 C 0.6070(2) 0.32437(15) 0.06322(12) 0.0268(4) Uani 1 1 d
H15 H 0.667(3) 0.2690(18) 0.0793(12) 0.029(6) Uiso 1 1 d
C16 C 0.5171(2) 0.38643(14) 0.10890(11) 0.0212(4) Uani 1 1 d
H16 H 0.516(3) 0.3695(16) 0.1581(12) 0.022(5) Uiso 1 1 d
C17 C 0.0849(2) 0.45926(14) 0.14634(9) 0.0169(3) Uani 1 1 d
C18 C 0.0280(3) 0.44626(17) 0.06868(11) 0.0234(4) Uani 1 1 d
H18A H -0.068(3) 0.4112(18) 0.0709(12) 0.028(6) Uiso 1 1 d
H18B H 0.111(3) 0.4104(17) 0.0404(12) 0.026(6) Uiso 1 1 d
H18C H 0.009(3) 0.5057(18) 0.0466(12) 0.027(6) Uiso 1 1 d
C19 C 0.1152(2) 0.35121(15) 0.17832(11) 0.0210(4) Uani 1 1 d
H19A H 0.147(3) 0.3549(17) 0.2305(12) 0.024(6) Uiso 1 1 d
H19B H 0.190(3) 0.3176(18) 0.1533(12) 0.027(6) Uiso 1 1 d
H19C H 0.026(3) 0.3095(18) 0.1774(12) 0.033(6) Uiso 1 1 d
C20 C -0.0510(2) 0.51302(16) 0.18875(11) 0.0218(4) Uani 1 1 d
H20A H -0.148(3) 0.4699(18) 0.1896(12) 0.028(6) Uiso 1 1 d
H20B H -0.075(3) 0.5740(18) 0.1684(12) 0.021(6) Uiso 1 1 d
H20C H -0.020(2) 0.5337(16) 0.2357(11) 0.016(5) Uiso 1 1 d

loop_
_atom_site_aniso_label
_atom_site_aniso_U_11
_atom_site_aniso_U_22
_atom_site_aniso_U_33
_atom_site_aniso_U_23
_atom_site_aniso_U_13
_atom_site_aniso_U_12
Br1 0.01868(8) 0.03169(10) 0.02176(8) 0.00856(7) 0.00003(7) -0.00258(9)
Si1 0.0139(2) 0.0139(2) 0.01167(18) 0.00113(15) 0.00096(17) 0.00026(16)
C1 0.0136(8) 0.0173(7) 0.0154(7) 0.0017(6) -0.0006(7) -0.0004(7)
N1 0.0175(7) 0.0163(7) 0.0186(8) 0.0003(6) 0.0023(6) -0.0006(6)
C2 0.0259(9) 0.0191(9) 0.0223(9) 0.0018(8) 0.0045(7) 0.0060(8)
C3 0.0308(11) 0.0198(10) 0.0369(12) -0.0029(9) 0.0011(9) 0.0022(8)
C4 0.0312(11) 0.0152(9) 0.0409(13) -0.0040(9) 0.0080(10) -0.0040(8)
C5 0.0171(8) 0.0139(8) 0.0156(8) 0.0006(6) 0.0001(6) 0.0026(6)
C6 0.0183(8) 0.0216(9) 0.0162(8) 0.0008(7) -0.0004(6) -0.0013(7)
C7 0.0271(9) 0.0269(10) 0.0132(9) -0.0003(7) -0.0001(7) 0.0016(8)
C8 0.0277(10) 0.0215(9) 0.0191(9) -0.0045(7) -0.0086(8) 0.0033(7)
C9 0.0159(9) 0.0200(9) 0.0290(10) -0.0027(8) -0.0032(7) -0.0005(7)
C10 0.0179(8) 0.0174(8) 0.0188(9) 0.0014(7) -0.0001(7) 0.0013(7)
C11 0.0146(8) 0.0155(8) 0.0203(9) -0.0005(7) 0.0023(7) -0.0019(6)
C12 0.0237(9) 0.0218(9) 0.0186(9) -0.0011(7) 0.0025(7) -0.0027(7)
C13 0.0343(11) 0.0259(10) 0.0209(10) -0.0057(8) 0.0101(8) -0.0085(8)
C14 0.0270(10) 0.0208(9) 0.0411(12) -0.0109(9) 0.0178(9) -0.0052(8)
C15 0.0205(9) 0.0159(9) 0.0441(12) 0.0005(8) 0.0087(9) 0.0010(7)
C16 0.0189(9) 0.0177(9) 0.0270(10) 0.0031(7) 0.0038(7) -0.0013(7)
C17 0.0157(8) 0.0197(9) 0.0154(8) 0.0011(7) -0.0005(7) -0.0016(7)
C18 0.0223(10) 0.0272(11) 0.0207(10) 0.0020(8) -0.0035(8) -0.0071(8)
C19 0.0219(9) 0.0187(9) 0.0225(10) 0.0024(7) 0.0026(8) -0.0037(7)
C20 0.0163(9) 0.0250(10) 0.0241(10) 0.0021(8) 0.0020(7) 0.0007(7)

loop_
_atom_type_symbol
_atom_type_description
_atom_type_scat_dispersion_real
_atom_type_scat_dispersion_imag
_atom_type_scat_source
C C 0.0033 0.0016 'International Tables Vol C Tables 4.2.6.8 and 6.1.1.4'
H H 0.0000 0.0000 'International Tables Vol C Tables 4.2.6.8 and 6.1.1.4'
N N 0.0061 0.0033 'International Tables Vol C Tables 4.2.6.8 and 6.1.1.4'
Si Si 0.0817 0.0704 'International Tables Vol C Tables 4.2.6.8 and 6.1.1.4'
Br Br -0.2901 2.4595 'International Tables Vol C Tables 4.2.6.8 and 6.1.1.4'

loop_
_geom_angle_atom_site_label_1
_geom_angle_atom_site_label_2
_geom_angle_atom_site_label_3
_geom_angle
C11 Si1 C5 107.99(8)
C11 Si1 C17 107.61(8)
C5 Si1 C17 115.57(8)
C11 Si1 C1 112.48(8)
C5 Si1 C1 106.47(7)
C17 Si1 C1 106.85(8)
N1 C1 C2 102.81(14)
N1 C1 Si1 117.29(12)
C2 C1 Si1 115.03(11)
N1 C1 H1 105.1(12)
C2 C1 H1 104.7(12)
Si1 C1 H1 110.7(11)
C4 N1 C1 108.22(14)
C4 N1 H1A 106.8(16)
C1 N1 H1A 110.6(15)
C4 N1 H1B 112.4(14)
C1 N1 H1B 113.7(13)
H1A N1 H1B 105(2)
C3 C2 C1 103.45(15)
C3 C2 H2A 110.6(15)
C1 C2 H2A 112.0(16)
C3 C2 H2B 110.4(14)
C1 C2 H2B 109.0(14)
H2A C2 H2B 111(2)
C2 C3 C4 103.90(16)
C2 C3 H3A 114.7(18)
C4 C3 H3A 104.0(19)
C2 C3 H3B 108.9(14)
C4 C3 H3B 109.6(15)
H3A C3 H3B 115(2)
N1 C4 C3 105.37(16)
N1 C4 H4A 109.0(17)
C3 C4 H4A 111.3(17)
N1 C4 H4B 106.1(19)
C3 C4 H4B 117.3(19)
H4A C4 H4B 107(2)
C10 C5 C6 117.54(16)
C10 C5 Si1 117.43(13)
C6 C5 Si1 124.82(13)
C7 C6 C5 121.11(17)
C7 C6 H6 120.3(12)
C5 C6 H6 118.6(12)
C8 C7 C6 120.25(18)
C8 C7 H7 119.6(14)
C6 C7 H7 120.1(14)
C7 C8 C9 119.81(18)
C7 C8 H8 119.5(14)
C9 C8 H8 120.6(14)
C8 C9 C10 119.97(17)
C8 C9 H9 119.1(14)
C10 C9 H9 120.9(14)
C9 C10 C5 121.31(17)
C9 C10 H10 117.8(13)
C5 C10 H10 120.9(13)
C12 C11 C16 117.45(17)
C12 C11 Si1 123.44(14)
C16 C11 Si1 118.55(14)
C13 C12 C11 120.81(18)
C13 C12 H12 119.0(12)
C11 C12 H12 120.2(12)
C14 C13 C12 120.22(19)
C14 C13 H13 121.4(17)
C12 C13 H13 118.3(17)
C15 C14 C13 119.94(19)
C15 C14 H14 121.8(15)
C13 C14 H14 118.0(15)
C14 C15 C16 120.13(19)
C14 C15 H15 117.3(14)
C16 C15 H15 122.6(14)
C15 C16 C11 121.43(19)
C15 C16 H16 117.9(13)
C11 C16 H16 120.6(13)
C18 C17 C20 108.16(15)
C18 C17 C19 108.42(16)
C20 C17 C19 109.26(15)
C18 C17 Si1 108.20(12)
C20 C17 Si1 112.89(13)
C19 C17 Si1 109.80(12)
C17 C18 H18A 106.2(14)
C17 C18 H18B 110.1(13)
H18A C18 H18B 113.4(19)
C17 C18 H18C 113.5(15)
H18A C18 H18C 107.2(19)
H18B C18 H18C 106.6(19)
C17 C19 H19A 111.9(13)
C17 C19 H19B 110.8(15)
H19A C19 H19B 110.4(19)
C17 C19 H19C 113.6(15)
H19A C19 H19C 105.0(19)
H19B C19 H19C 105(2)
C17 C20 H20A 110.3(13)
C17 C20 H20B 109.9(14)
H20A C20 H20B 109.4(19)
C17 C20 H20C 113.6(13)
H20A C20 H20C 111.7(18)
H20B C20 H20C 101.6(18)

loop_
_geom_bond_atom_site_label_1
_geom_bond_atom_site_label_2
_geom_bond_distance
Si1 C11 1.8745(18)
Si1 C5 1.8765(17)
Si1 C17 1.9016(17)
Si1 C1 1.9152(17)
C1 N1 1.515(2)
C1 C2 1.536(2)
C1 H1 0.97(2)
N1 C4 1.513(2)
N1 H1A 0.80(2)
N1 H1B 0.89(2)
C2 C3 1.510(3)
C2 H2A 0.95(2)
C2 H2B 0.95(2)
C3 C4 1.517(3)
C3 H3A 0.93(3)
C3 H3B 1.09(3)
C4 H4A 0.93(3)
C4 H4B 0.91(3)
C5 C10 1.400(2)
C5 C6 1.401(2)
C6 C7 1.391(3)
C6 H6 0.96(2)
C7 C8 1.382(3)
C7 H7 0.91(2)
C8 C9 1.385(3)
C8 H8 0.92(2)
C9 C10 1.392(3)
C9 H9 0.89(2)
C10 H10 0.96(2)
C11 C12 1.406(3)
C11 C16 1.407(3)
C12 C13 1.397(3)
C12 H12 0.97(2)
C13 C14 1.385(3)
C13 H13 0.96(3)
C14 C15 1.383(3)
C14 H14 0.90(2)
C15 C16 1.386(3)
C15 H15 0.92(2)
C16 H16 0.94(2)
C17 C18 1.532(3)
C17 C20 1.540(2)
C17 C19 1.541(3)
C18 H18A 0.92(2)
C18 H18B 0.98(2)
C18 H18C 0.89(2)
C19 H19A 1.01(2)
C19 H19B 0.88(2)
C19 H19C 0.91(2)
C20 H20A 0.97(2)
C20 H20B 0.90(2)
C20 H20C 0.95(2)

loop_
_geom_hbond_atom_site_label_D
_geom_hbond_atom_site_label_H
_geom_hbond_atom_site_label_A
_geom_hbond_distance_DH
_geom_hbond_distance_HA
_geom_hbond_distance_DA
_geom_hbond_angle_DHA
_geom_hbond_site_symmetry_A
N1 H1A Br1 0.80(2) 2.43(2) 3.2105(17) 166(2) 4_465
N1 H1B Br1 0.89(2) 2.53(2) 3.3018(15) 145.2(17) .

loop_
_geom_torsion_atom_site_label_1
_geom_torsion_atom_site_label_2
_geom_torsion_atom_site_label_3
_geom_torsion_atom_site_label_4
_geom_torsion
C11 Si1 C1 N1 -32.99(15)
C5 Si1 C1 N1 85.10(13)
C17 Si1 C1 N1 -150.86(12)
C11 Si1 C1 C2 -154.06(13)
C5 Si1 C1 C2 -35.98(15)
C17 Si1 C1 C2 88.07(14)
C2 C1 N1 C4 -19.77(19)
Si1 C1 N1 C4 -147.03(14)
N1 C1 C2 C3 36.74(18)
Si1 C1 C2 C3 165.43(13)
C1 C2 C3 C4 -40.2(2)
C1 N1 C4 C3 -4.6(2)
C2 C3 C4 N1 27.6(2)
C11 Si1 C5 C10 50.64(15)
C17 Si1 C5 C10 171.17(13)
C1 Si1 C5 C10 -70.37(15)
C11 Si1 C5 C6 -134.80(15)
C17 Si1 C5 C6 -14.27(18)
C1 Si1 C5 C6 104.19(16)
C10 C5 C6 C7 0.5(3)
Si1 C5 C6 C7 -174.05(14)
C5 C6 C7 C8 0.4(3)
C6 C7 C8 C9 -1.3(3)
C7 C8 C9 C10 1.3(3)
C8 C9 C10 C5 -0.3(3)
C6 C5 C10 C9 -0.6(3)
Si1 C5 C10 C9 174.39(14)
C5 Si1 C11 C12 -147.70(15)
C17 Si1 C11 C12 86.91(16)
C1 Si1 C11 C12 -30.51(17)
C5 Si1 C11 C16 41.12(16)
C17 Si1 C11 C16 -84.28(15)
C1 Si1 C11 C16 158.30(13)
C16 C11 C12 C13 1.4(3)
Si1 C11 C12 C13 -169.93(15)
C11 C12 C13 C14 0.1(3)
C12 C13 C14 C15 -1.5(3)
C13 C14 C15 C16 1.5(3)
C14 C15 C16 C11 0.0(3)
C12 C11 C16 C15 -1.4(3)
Si1 C11 C16 C15 170.33(15)
C11 Si1 C17 C18 -53.22(15)
C5 Si1 C17 C18 -173.96(12)
C1 Si1 C17 C18 67.79(14)
C11 Si1 C17 C20 -172.89(13)
C5 Si1 C17 C20 66.38(15)
C1 Si1 C17 C20 -51.87(14)
C11 Si1 C17 C19 64.93(14)
C5 Si1 C17 C19 -55.81(14)
C1 Si1 C17 C19 -174.05(12)
